data_1534637
loop_
_publ_author_name
'Litvin, A.L.'
'Semenenko, V.P.'
'Egorova, L.N.'
'Ostapenko, S.S.'

_publ_section_title
;
 Mg-Fe-distribution in the structures of five olivines from meteorites
;
_journal_name_full 'Mineralogiceskij Zhurnal'
_journal_page_first 46
_journal_page_last 54
_journal_volume 15
_journal_year 1993
_chemical_formula_sum 'Fe0.22 Mg1.78 O4 Si'
_chemical_name_systematic '(Mg1.78 Fe0.22) (Si O4)'
_space_group_IT_number 62
_symmetry_space_group_name_Hall '-P 2c 2ab'
_symmetry_space_group_name_H-M 'P b n m'
_cell_angle_alpha 90
_cell_angle_beta 90
_cell_angle_gamma 90
_cell_formula_units_Z 4
_cell_length_a 4.76
_cell_length_b 10.224
_cell_length_c 5.99
_cell_volume 291.511
_citation_journal_id_ASTM MINZDR
_cod_data_source_file Litvin_MINZDR_1993_1419.cif
_cod_data_source_block Fe0.22Mg1.78O4Si1
_cod_original_cell_volume 291.5108
_cod_original_sg_symbol_Hall '-P 2ac 2n (z,x,y)'
_cod_original_formula_sum 'Fe0.22 Mg1.78 O4 Si1'
_cod_database_code 1534637

loop_
_symmetry_equiv_pos_as_xyz
x,y,z
x+1/2,-y+1/2,-z
-x+1/2,y+1/2,-z+1/2
-x,-y,z+1/2
-x,-y,-z
-x-1/2,y-1/2,z
x-1/2,-y-1/2,z-1/2
x,y,-z-1/2

loop_
_atom_site_label
_atom_site_type_symbol
_atom_site_fract_x
_atom_site_fract_y
_atom_site_fract_z
_atom_site_occupancy
_atom_site_U_iso_or_equiv
O2 O-2 0.219 0.4481 0.25 1 0.0
O3 O-2 0.2794 0.1635 0.0337 1 0.0
Mg1 Mg+2 0 0 0 0.88 0.0
O1 O-2 0.7671 0.0912 0.25 1 0.0
Si1 Si+4 0.4264 0.0945 0.25 1 0.0
Fe2 Fe+2 0.9889 0.7278 0.25 0.1 0.0
Fe1 Fe+2 0 0 0 0.12 0.0
Mg2 Mg+2 0.9889 0.7278 0.25 0.9 0.0
